data_4307730
loop_
_publ_author_name
'Guillermo A. Santillan'
'Carl J. Carrano'

_publ_section_title
;
Synthesis and Characterization of Copper(II) Complexes of Nonfacially
Coordinating Heteroscorpionate Ligands
(4-Carboxyphenyl)bis(3,5-dimethylpyrazolyl)methane and
(3-Carboxyphenyl)bis(3,5-dimethylpyrazolyl)methane
;
_journal_name_full 'Inorganic Chemistry'
_journal_page_first 1751
_journal_page_last 1759
_journal_paper_doi 10.1021/ic062226u
_journal_volume 46
_journal_year 2007
_chemical_formula_sum 'C18 H19 N4 O2'
_chemical_formula_weight 323.37
_chemical_name_systematic
; 
 ? 
;
_space_group_IT_number 14
_symmetry_cell_setting monoclinic
_symmetry_space_group_name_Hall '-P 2ybc'
_symmetry_space_group_name_H-M 'P 1 21/c 1'
_atom_sites_solution_hydrogens geom
_atom_sites_solution_primary direct
_atom_sites_solution_secondary difmap
_audit_creation_method SHELXL-97
_cell_angle_alpha 90.00
_cell_angle_beta 90.574(3)
_cell_angle_gamma 90.00
_cell_formula_units_Z 4
_cell_length_a 12.7148(8)
_cell_length_b 9.6352(7)
_cell_length_c 13.8772(10)
_cell_measurement_reflns_used 4711
_cell_measurement_temperature 298(2)
_cell_measurement_theta_max 21.96
_cell_measurement_theta_min 2.57
_cell_volume 1700.0(2)
_computing_cell_refinement 'Bruker SMART'
_computing_data_collection 'Bruker SMART'
_computing_data_reduction 'Bruker SAINT'
_computing_molecular_graphics 'Bruker SHELXTL'
_computing_publication_material 'Bruker SHELXTL'
_computing_structure_refinement 'SHELXL-97 (Sheldrick, 1997)'
_computing_structure_solution 'SHELXS-97 (Sheldrick, 1990)'
_diffrn_ambient_temperature 298(2)
_diffrn_measured_fraction_theta_full 0.998
_diffrn_measured_fraction_theta_max 0.998
_diffrn_measurement_device_type 'CCD area detector'
_diffrn_measurement_method 'phi and omega scans'
_diffrn_radiation_monochromator graphite
_diffrn_radiation_source 'fine-focus sealed tube'
_diffrn_radiation_type MoK\a
_diffrn_radiation_wavelength 0.71073
_diffrn_reflns_av_R_equivalents 0.0535
_diffrn_reflns_av_sigmaI/netI 0.0298
_diffrn_reflns_limit_h_max 13
_diffrn_reflns_limit_h_min -13
_diffrn_reflns_limit_k_max 9
_diffrn_reflns_limit_k_min -10
_diffrn_reflns_limit_l_max 13
_diffrn_reflns_limit_l_min -14
_diffrn_reflns_number 20576
_diffrn_reflns_theta_full 22.41
_diffrn_reflns_theta_max 22.41
_diffrn_reflns_theta_min 2.57
_exptl_absorpt_coefficient_mu 0.085
_exptl_absorpt_correction_type SADABS-multiscan
_exptl_crystal_colour clear
_exptl_crystal_density_diffrn 1.263
_exptl_crystal_density_meas 0
_exptl_crystal_density_method 'not measured'
_exptl_crystal_description block
_exptl_crystal_F_000 684
_exptl_crystal_size_max 0.3
_exptl_crystal_size_mid 0.3
_exptl_crystal_size_min 0.2
_refine_diff_density_max 0.494
_refine_diff_density_min -0.331
_refine_diff_density_rms 0.050
_refine_ls_extinction_method none
_refine_ls_goodness_of_fit_ref 1.034
_refine_ls_hydrogen_treatment mixed
_refine_ls_matrix_type full
_refine_ls_number_parameters 217
_refine_ls_number_reflns 2193
_refine_ls_number_restraints 0
_refine_ls_restrained_S_all 1.034
_refine_ls_R_factor_all 0.0684
_refine_ls_R_factor_gt 0.0534
_refine_ls_shift/su_max 0.001
_refine_ls_shift/su_mean 0.000
_refine_ls_structure_factor_coef Fsqd
_refine_ls_weighting_details 'calc w=1/[\s^2^(Fo^2^)+(0.1327P)^2^+0.5599P] where P=(Fo^2^+2Fc^2^)/3'
_refine_ls_weighting_scheme calc
_refine_ls_wR_factor_gt 0.1688
_refine_ls_wR_factor_ref 0.1827
_reflns_number_gt 1712
_reflns_number_total 2193
_reflns_threshold_expression >2sigma(I)
_cod_data_source_file ic062226usi20061122_013921.cif
_cod_data_source_block justin104a
_cod_depositor_comments
;
The following automatic conversions were performed:
'_symmetry_cell_setting' value 'Monoclinic' changed to 'monoclinic'
according to '/home/saulius/struct/CIF-dictionaries/cif_core.dic'
dictionary named 'cif_core.dic' version 2.4.1 from 2010-06-29.

Automatic conversion script
Id: cif_fix_enum 1527 2010-12-29 10:47:43Z saulius 
;
_cod_database_code 4307730

loop_
_symmetry_equiv_pos_as_xyz
'x, y, z'
'-x, y+1/2, -z+1/2'
'-x, -y, -z'
'x, -y-1/2, z-1/2'

loop_
_atom_site_label
_atom_site_type_symbol
_atom_site_fract_x
_atom_site_fract_y
_atom_site_fract_z
_atom_site_U_iso_or_equiv
_atom_site_adp_type
_atom_site_occupancy
_atom_site_symmetry_multiplicity
_atom_site_calc_flag
_atom_site_refinement_flags
_atom_site_disorder_assembly
_atom_site_disorder_group
N1 N 0.24957(18) -0.2774(2) 0.35136(17) 0.0380(7) Uani 1 1 d . . .
N2 N 0.28452(18) -0.1792(2) 0.41484(16) 0.0346(6) Uani 1 1 d . . .
N3 N 0.15046(17) 0.1052(2) 0.45833(15) 0.0337(6) Uani 1 1 d . . .
N4 N 0.18001(17) 0.0242(2) 0.38211(15) 0.0300(6) Uani 1 1 d . . .
O1 O 0.25357(16) 0.2878(2) 0.10395(14) 0.0501(7) Uani 1 1 d . . .
O2 O 0.39927(17) 0.2757(2) 0.01665(16) 0.0558(7) Uani 1 1 d . . .
C1 C 0.3426(3) -0.1484(4) 0.5868(2) 0.0648(11) Uani 1 1 d . . .
H1B H 0.3504 -0.0535 0.5670 0.097 Uiso 1 1 calc R . .
H1C H 0.4096 -0.1841 0.6076 0.097 Uiso 1 1 calc R . .
H1D H 0.2938 -0.1534 0.6390 0.097 Uiso 1 1 calc R . .
C2 C 0.3026(2) -0.2319(3) 0.5047(2) 0.0399(8) Uani 1 1 d . . .
C3 C 0.2781(2) -0.3697(3) 0.4972(2) 0.0468(9) Uani 1 1 d . . .
H3B H 0.2820 -0.4352 0.5463 0.056 Uiso 1 1 calc R . .
C4 C 0.2464(2) -0.3935(3) 0.4021(2) 0.0405(8) Uani 1 1 d . . .
C5 C 0.2108(3) -0.5267(3) 0.3568(3) 0.0598(10) Uani 1 1 d . . .
H5A H 0.1943 -0.5111 0.2900 0.090 Uiso 1 1 calc R . .
H5B H 0.1494 -0.5600 0.3892 0.090 Uiso 1 1 calc R . .
H5C H 0.2659 -0.5945 0.3621 0.090 Uiso 1 1 calc R . .
C6 C -0.0042(3) 0.2382(4) 0.5082(2) 0.0517(9) Uani 1 1 d . . .
H6A H 0.0410 0.2586 0.5622 0.078 Uiso 1 1 calc R . .
H6B H -0.0667 0.1929 0.5303 0.078 Uiso 1 1 calc R . .
H6C H -0.0230 0.3230 0.4761 0.078 Uiso 1 1 calc R . .
C7 C 0.0524(2) 0.1446(3) 0.4393(2) 0.0365(8) Uani 1 1 d . . .
C8 C 0.0185(2) 0.0879(3) 0.3523(2) 0.0393(8) Uani 1 1 d . . .
H8A H -0.0475 0.0993 0.3239 0.047 Uiso 1 1 calc R . .
C9 C 0.1000(2) 0.0121(3) 0.3161(2) 0.0343(8) Uani 1 1 d . . .
C10 C 0.1051(2) -0.0682(3) 0.2246(2) 0.0468(9) Uani 1 1 d . . .
H10A H 0.0394 -0.0602 0.1905 0.070 Uiso 1 1 calc R . .
H10B H 0.1188 -0.1640 0.2388 0.070 Uiso 1 1 calc R . .
H10C H 0.1606 -0.0321 0.1854 0.070 Uiso 1 1 calc R . .
C11 C 0.2864(2) -0.0338(3) 0.38656(19) 0.0305(7) Uani 1 1 d . . .
H11A H 0.3229 0.0155 0.4389 0.037 Uiso 1 1 calc R . .
C12 C 0.3495(2) -0.0064(3) 0.29667(19) 0.0288(7) Uani 1 1 d . . .
C13 C 0.4380(2) -0.0848(3) 0.2762(2) 0.0382(8) Uani 1 1 d . . .
H13A H 0.4557 -0.1593 0.3157 0.046 Uiso 1 1 calc R . .
C14 C 0.4998(2) -0.0541(3) 0.1987(2) 0.0436(8) Uani 1 1 d . . .
H14A H 0.5596 -0.1067 0.1869 0.052 Uiso 1 1 calc R . .
C15 C 0.4738(2) 0.0549(3) 0.1376(2) 0.0397(8) Uani 1 1 d . . .
H15A H 0.5153 0.0751 0.0847 0.048 Uiso 1 1 calc R . .
C16 C 0.3848(2) 0.1333(3) 0.15676(19) 0.0317(7) Uani 1 1 d . . .
C17 C 0.3245(2) 0.1031(3) 0.23655(19) 0.0305(7) Uani 1 1 d . . .
H17A H 0.2661 0.1576 0.2499 0.037 Uiso 1 1 calc R . .
C18 C 0.3487(2) 0.2400(3) 0.0858(2) 0.0374(8) Uani 1 1 d . . .

loop_
_atom_site_aniso_label
_atom_site_aniso_U_11
_atom_site_aniso_U_22
_atom_site_aniso_U_33
_atom_site_aniso_U_23
_atom_site_aniso_U_13
_atom_site_aniso_U_12
N1 0.0373(15) 0.0306(15) 0.0460(15) 0.0056(13) 0.0008(12) -0.0003(11)
N2 0.0370(14) 0.0345(14) 0.0323(14) 0.0062(12) 0.0012(11) 0.0044(11)
N3 0.0363(15) 0.0334(14) 0.0316(14) -0.0009(11) 0.0061(11) 0.0015(11)
N4 0.0305(13) 0.0307(14) 0.0287(13) -0.0007(11) 0.0016(11) 0.0046(10)
O1 0.0407(14) 0.0637(15) 0.0462(13) 0.0198(11) 0.0101(10) 0.0086(11)
O2 0.0496(14) 0.0699(17) 0.0482(14) 0.0229(12) 0.0139(12) -0.0006(11)
C1 0.092(3) 0.066(3) 0.0363(19) 0.0072(18) -0.0069(18) 0.020(2)
C2 0.0375(18) 0.048(2) 0.0345(18) 0.0104(15) 0.0073(14) 0.0126(15)
C3 0.0429(19) 0.043(2) 0.055(2) 0.0246(16) 0.0118(16) 0.0126(15)
C4 0.0258(16) 0.038(2) 0.058(2) 0.0105(16) 0.0083(14) 0.0029(13)
C5 0.045(2) 0.040(2) 0.094(3) 0.0110(19) 0.0024(19) -0.0028(16)
C6 0.048(2) 0.051(2) 0.057(2) 0.0021(17) 0.0145(16) 0.0086(16)
C7 0.0328(18) 0.0345(17) 0.0424(19) 0.0057(14) 0.0102(14) 0.0052(13)
C8 0.0320(17) 0.0393(18) 0.046(2) 0.0044(15) -0.0045(14) 0.0012(14)
C9 0.0334(17) 0.0350(17) 0.0345(17) 0.0023(13) -0.0011(14) -0.0033(14)
C10 0.0457(19) 0.047(2) 0.0479(19) -0.0067(16) -0.0088(15) -0.0003(15)
C11 0.0306(16) 0.0301(17) 0.0308(16) 0.0008(13) -0.0007(12) 0.0029(12)
C12 0.0261(15) 0.0305(16) 0.0298(16) -0.0014(13) -0.0006(12) -0.0023(13)
C13 0.0312(17) 0.0380(18) 0.0454(19) 0.0048(14) -0.0029(14) 0.0024(14)
C14 0.0288(17) 0.046(2) 0.057(2) 0.0056(17) 0.0081(15) 0.0060(14)
C15 0.0333(18) 0.046(2) 0.0400(18) -0.0023(15) 0.0077(14) -0.0076(15)
C16 0.0293(16) 0.0327(16) 0.0330(16) -0.0016(13) 0.0005(13) -0.0070(13)
C17 0.0280(15) 0.0299(17) 0.0337(17) -0.0046(13) 0.0006(13) -0.0021(12)
C18 0.0385(19) 0.0396(18) 0.0340(17) 0.0016(14) 0.0007(15) -0.0095(14)

loop_
_atom_type_symbol
_atom_type_description
_atom_type_scat_dispersion_real
_atom_type_scat_dispersion_imag
_atom_type_scat_source
C C 0.0033 0.0016 'International Tables Vol C Tables 4.2.6.8 and 6.1.1.4'
H H 0.0000 0.0000 'International Tables Vol C Tables 4.2.6.8 and 6.1.1.4'
N N 0.0061 0.0033 'International Tables Vol C Tables 4.2.6.8 and 6.1.1.4'
O O 0.0106 0.0060 'International Tables Vol C Tables 4.2.6.8 and 6.1.1.4'

loop_
_geom_angle_atom_site_label_1
_geom_angle_atom_site_label_2
_geom_angle_atom_site_label_3
_geom_angle
_geom_angle_site_symmetry_1
_geom_angle_site_symmetry_3
_geom_angle_publ_flag
C4 N1 N2 104.7(2) . . ?
N1 N2 C2 112.5(2) . . ?
N1 N2 C11 120.0(2) . . ?
C2 N2 C11 127.0(2) . . ?
C7 N3 N4 105.9(2) . . ?
C9 N4 N3 111.0(2) . . ?
C9 N4 C11 132.6(2) . . ?
N3 N4 C11 116.4(2) . . ?
N2 C2 C3 104.8(3) . . ?
N2 C2 C1 123.7(3) . . ?
C3 C2 C1 131.4(3) . . ?
C2 C3 C4 107.2(3) . . ?
N1 C4 C3 110.7(3) . . ?
N1 C4 C5 120.8(3) . . ?
C3 C4 C5 128.5(3) . . ?
N3 C7 C8 110.0(2) . . ?
N3 C7 C6 120.0(3) . . ?
C8 C7 C6 130.0(3) . . ?
C9 C8 C7 107.4(2) . . ?
C8 C9 N4 105.6(2) . . ?
C8 C9 C10 129.1(3) . . ?
N4 C9 C10 125.3(3) . . ?
N2 C11 N4 111.2(2) . . ?
N2 C11 C12 113.6(2) . . ?
N4 C11 C12 113.3(2) . . ?
C17 C12 C13 118.4(2) . . ?
C17 C12 C11 120.7(2) . . ?
C13 C12 C11 120.8(2) . . ?
C14 C13 C12 121.0(3) . . ?
C13 C14 C15 120.5(3) . . ?
C16 C15 C14 119.0(3) . . ?
C15 C16 C17 119.8(3) . . ?
C15 C16 C18 119.6(3) . . ?
C17 C16 C18 120.3(2) . . ?
C12 C17 C16 121.2(3) . . ?
O2 C18 O1 123.2(3) . . ?
O2 C18 C16 123.8(3) . . ?
O1 C18 C16 113.0(2) . . ?

loop_
_geom_bond_atom_site_label_1
_geom_bond_atom_site_label_2
_geom_bond_distance
_geom_bond_site_symmetry_2
_geom_bond_publ_flag
N1 C4 1.322(4) . ?
N1 N2 1.364(3) . ?
N2 C2 1.363(4) . ?
N2 C11 1.455(4) . ?
N3 C7 1.328(3) . ?
N3 N4 1.370(3) . ?
N4 C9 1.367(4) . ?
N4 C11 1.465(3) . ?
O1 C18 1.321(4) . ?
O2 C18 1.210(3) . ?
C1 C2 1.481(5) . ?
C2 C3 1.367(4) . ?
C3 C4 1.396(5) . ?
C4 C5 1.497(5) . ?
C6 C7 1.503(4) . ?
C7 C8 1.390(4) . ?
C8 C9 1.368(4) . ?
C9 C10 1.489(4) . ?
C11 C12 1.513(4) . ?
C12 C17 1.380(4) . ?
C12 C13 1.386(4) . ?
C13 C14 1.371(4) . ?
C14 C15 1.387(4) . ?
C15 C16 1.389(4) . ?
C16 C17 1.384(4) . ?
C16 C18 1.493(4) . ?

loop_
_cod_related_entry_id
_cod_related_entry_database
_cod_related_entry_code
1 ChemSpider 30660845
